data_4517350
loop_
_publ_author_name
'Fan, Rong'
'Sumitani, Ryo'
'Mochida, Tomoyuki'

_publ_section_title
;
 Synthesis and Reactivity of Cyclopentadienyl Ruthenium(II) Complexes with
 Tris(alkylthio)benzenes: Transformation between Dinuclear and
 Sandwich-Type Complexes
;
_journal_name_full 'ACS Omega'
_journal_paper_doi 10.1021/acsomega.9b04272
_journal_year 2020
_chemical_formula_sum 'C14 H17 F6 P Ru S3'
_chemical_formula_weight 527.49
_space_group_crystal_system monoclinic
_space_group_IT_number 14
_space_group_name_Hall '-P 2ybc'
_space_group_name_H-M_alt 'P 1 21/c 1'
_atom_sites_solution_hydrogens geom
_cell_angle_alpha 90
_cell_angle_beta 99.684(2)
_cell_angle_gamma 90
_cell_formula_units_Z 4
_cell_length_a 8.0817(12)
_cell_length_b 9.6637(14)
_cell_length_c 23.803(3)
_cell_measurement_reflns_used 8320
_cell_measurement_temperature 90.(2)
_cell_measurement_theta_max 28.7209
_cell_measurement_theta_min 2.2793
_cell_volume 1832.5(4)
_computing_cell_refinement 'SAINT V8.38A (Bruker AXS Inc., 2017)'
_computing_data_reduction 'SAINT V8.38A (Bruker AXS Inc., 2017)'
_computing_molecular_graphics 'shelXle (C.B. Huebschle, rev 833)'
_computing_structure_refinement 'SHELXL-2016/6 (Sheldrick, 2016)'
_computing_structure_solution 'SHELXT 2014/5 (Sheldrick, 2014)'
_diffrn_ambient_temperature 90.(2)
_diffrn_detector_area_resol_mean 8.3333
_diffrn_measured_fraction_theta_full 0.997
_diffrn_measured_fraction_theta_max 0.997
_diffrn_measurement_device_type 'Bruker APEXII CCD area detector'
_diffrn_measurement_method 'phi an_diffrn_radiation_type'
_diffrn_radiation_monochromator 'Bruker Helios multilayer confocal mirror'
_diffrn_radiation_type MoK\a
_diffrn_radiation_wavelength 0.71073
_diffrn_reflns_av_R_equivalents 0.0336
_diffrn_reflns_av_unetI/netI 0.0413
_diffrn_reflns_limit_h_max 10
_diffrn_reflns_limit_h_min -10
_diffrn_reflns_limit_k_max 11
_diffrn_reflns_limit_k_min -12
_diffrn_reflns_limit_l_max 30
_diffrn_reflns_limit_l_min -13
_diffrn_reflns_number 10302
_diffrn_reflns_theta_full 27.10
_diffrn_reflns_theta_max 27.10
_diffrn_reflns_theta_min 0.87
_exptl_absorpt_coefficient_mu 1.337
_exptl_absorpt_correction_T_max 0.92
_exptl_absorpt_correction_T_min 0.75
_exptl_absorpt_correction_type multi-scan
_exptl_absorpt_process_details
;
SADABS-2016/2 - Bruker AXS area detector scaling and absorption correction
;
_exptl_crystal_colour 'clear light white'
_exptl_crystal_density_diffrn 1.912
_exptl_crystal_density_method 'not measured'
_exptl_crystal_description block
_exptl_crystal_F_000 1048
_exptl_crystal_size_max 0.232
_exptl_crystal_size_mid 0.087
_exptl_crystal_size_min 0.060
_refine_diff_density_max 1.026
_refine_diff_density_min -0.792
_refine_ls_extinction_method none
_refine_ls_goodness_of_fit_ref 1.043
_refine_ls_hydrogen_treatment constr
_refine_ls_matrix_type full
_refine_ls_number_parameters 230
_refine_ls_number_reflns 4131
_refine_ls_number_restraints 0
_refine_ls_restrained_S_all 1.043
_refine_ls_R_factor_all 0.0264
_refine_ls_R_factor_gt 0.0257
_refine_ls_shift/su_max 0.001
_refine_ls_shift/su_mean 0.000
_refine_ls_structure_factor_coef Fsqd
_refine_ls_weighting_details 'w=1/[\s^2^(Fo^2^)+(0.0207P)^2^+2.0302P] where P=(Fo^2^+2Fc^2^)/3'
_refine_ls_weighting_scheme calc
_refine_ls_wR_factor_gt 0.0645
_refine_ls_wR_factor_ref 0.0649
_reflns_number_gt 4027
_reflns_number_total 4131
_reflns_threshold_expression 'I > 2\s(I)'
_cod_data_source_file 1b-PF6.cif
_cod_data_source_block trismepf62
_cod_depositor_comments
;
The following automatic conversions were performed:

data item '_exptl_absorpt_correction_type' value 'Multi-Scan' was
changed to 'multi-scan' in accordance with the
/home/data/users/saulius/crontab/automatic-downloads/rss-feeds/ACS/lib/dictionaries/cif_core.dic
dictionary named 'cif_core.dic' version 2.4.2 last updated on
2011-04-26.

Automatic conversion script
Id: cif_fix_values 7556 2019-12-06 15:28:31Z antanas 
;
_cod_original_cell_volume 1832.5(5)
_cod_database_code 4517350

loop_
_space_group_symop_operation_xyz
'x, y, z'
'-x, y+1/2, -z+1/2'
'-x, -y, -z'
'x, -y-1/2, z-1/2'

loop_
_atom_site_type_symbol
_atom_site_label
_atom_site_fract_x
_atom_site_fract_y
_atom_site_fract_z
_atom_site_U_iso_or_equiv
_atom_site_adp_type
_atom_site_calc_flag
_atom_site_refinement_flags_adp
_atom_site_refinement_flags_posn
_atom_site_occupancy
C C1 0.5062(4) 0.7951(3) 0.68808(13) 0.0222(7) Uani d . . 1
H H1 0.503981 0.886571 0.673312 0.027 Uiso calc U R 1
C C2 0.6528(4) 0.7194(3) 0.71076(12) 0.0184(6) Uani d . . 1
H H2 0.765166 0.751586 0.714371 0.022 Uiso calc U R 1
C C3 0.6009(4) 0.5863(3) 0.72715(12) 0.0186(6) Uani d . . 1
H H3 0.67295 0.513697 0.743189 0.022 Uiso calc U R 1
C C4 0.4224(4) 0.5814(4) 0.71526(12) 0.0218(7) Uani d . . 1
H H4 0.354559 0.505036 0.722155 0.026 Uiso calc U R 1
C C5 0.3630(4) 0.7114(4) 0.69114(13) 0.0235(7) Uani d . . 1
H H5 0.249004 0.737089 0.679335 0.028 Uiso calc U R 1
C C6 0.6271(4) 0.6714(3) 0.55979(12) 0.0154(6) Uani d . . 1
H H6 0.692998 0.750658 0.555045 0.018 Uiso calc U R 1
C C7 0.4488(4) 0.6776(3) 0.54378(12) 0.0154(6) Uani d . . 1
C C8 0.3527(4) 0.5614(3) 0.55468(12) 0.0146(6) Uani d . . 1
H H8 0.233654 0.567003 0.54706 0.018 Uiso calc U R 1
C C9 0.4310(4) 0.4359(3) 0.57691(12) 0.0128(5) Uani d . . 1
C C10 0.6085(4) 0.4308(3) 0.59174(12) 0.0145(5) Uani d . . 1
H H10 0.661868 0.348848 0.607707 0.017 Uiso calc U R 1
C C11 0.7065(4) 0.5485(3) 0.58266(12) 0.0153(6) Uani d . . 1
C C12 0.1428(4) 0.8097(4) 0.50867(14) 0.0237(7) Uani d . . 1
H H12A 0.084133 0.892831 0.49231 0.036 Uiso calc U R 1
H H12B 0.116998 0.793762 0.546928 0.036 Uiso calc U R 1
H H12C 0.10598 0.729764 0.484398 0.036 Uiso calc U R 1
C C13 0.4317(4) 0.1767(3) 0.62776(16) 0.0249(7) Uani d . . 1
H H13A 0.365573 0.097796 0.637333 0.037 Uiso calc U R 1
H H13B 0.483697 0.223519 0.66284 0.037 Uiso calc U R 1
H H13C 0.519444 0.143884 0.60716 0.037 Uiso calc U R 1
C C14 0.9767(4) 0.4636(4) 0.66489(14) 0.0236(7) Uani d . . 1
H H14A 0.899798 0.385914 0.666578 0.035 Uiso calc U R 1
H H14B 0.964274 0.530647 0.694793 0.035 Uiso calc U R 1
H H14C 1.092505 0.429443 0.67065 0.035 Uiso calc U R 1
F F1 0.1995(3) 0.5400(3) 0.80436(11) 0.0499(7) Uani d . . 1
F F2 -0.0110(3) 0.3917(2) 0.80915(11) 0.0436(6) Uani d . . 1
F F3 -0.0747(3) 0.5100(3) 0.88511(11) 0.0464(6) Uani d . . 1
F F4 0.1378(3) 0.6591(2) 0.87952(8) 0.0293(4) Uani d . . 1
F F5 -0.0621(3) 0.6217(2) 0.80327(10) 0.0439(6) Uani d . . 1
F F6 0.1870(3) 0.4307(3) 0.88680(12) 0.0531(7) Uani d . . 1
P P1 0.06262(10) 0.52504(9) 0.84468(3) 0.01774(16) Uani d . . 1
Ru Ru1 0.51898(3) 0.61263(2) 0.63559(2) 0.01220(7) Uani d . . 1
S S1 0.36611(10) 0.83285(8) 0.51301(3) 0.01978(16) Uani d . . 1
S S2 0.29659(9) 0.29606(8) 0.58352(3) 0.01700(15) Uani d . . 1
S S3 0.92812(9) 0.54613(9) 0.59619(3) 0.02165(17) Uani d . . 1

loop_
_atom_site_aniso_label
_atom_site_aniso_U_11
_atom_site_aniso_U_22
_atom_site_aniso_U_33
_atom_site_aniso_U_12
_atom_site_aniso_U_13
_atom_site_aniso_U_23
C1 0.0312(17) 0.0202(15) 0.0148(13) 0.0071(14) 0.0026(13) -0.0047(12)
C2 0.0234(15) 0.0214(14) 0.0102(12) -0.0016(13) 0.0021(12) -0.0050(11)
C3 0.0220(16) 0.0238(16) 0.0095(12) -0.0015(13) 0.0014(11) -0.0014(11)
C4 0.0214(15) 0.0335(17) 0.0119(13) -0.0032(14) 0.0068(12) -0.0026(12)
C5 0.0203(16) 0.0345(17) 0.0166(14) 0.0061(14) 0.0055(12) -0.0085(13)
C6 0.0190(14) 0.0156(13) 0.0118(12) -0.0029(12) 0.0033(11) -0.0008(11)
C7 0.0199(14) 0.0167(13) 0.0096(12) 0.0016(12) 0.0020(11) 0.0013(11)
C8 0.0148(14) 0.0189(13) 0.0092(12) -0.0007(12) -0.0008(10) -0.0012(11)
C9 0.0127(13) 0.0148(13) 0.0108(12) -0.0018(11) 0.0022(10) 0.0011(10)
C10 0.0137(13) 0.0154(13) 0.0151(13) -0.0007(11) 0.0042(11) -0.0024(11)
C11 0.0149(14) 0.0190(14) 0.0125(13) -0.0004(12) 0.0038(11) -0.0021(11)
C12 0.0234(16) 0.0245(16) 0.0235(16) 0.0074(14) 0.0050(13) 0.0044(13)
C13 0.0203(15) 0.0205(15) 0.0336(18) 0.0015(13) 0.0035(14) 0.0119(14)
C14 0.0129(14) 0.0279(17) 0.0275(16) 0.0016(13) -0.0036(13) -0.0019(14)
F1 0.0421(14) 0.0690(18) 0.0460(14) -0.0237(14) 0.0284(12) -0.0223(13)
F2 0.0401(13) 0.0303(11) 0.0616(16) -0.0111(11) 0.0121(12) -0.0183(11)
F3 0.0381(13) 0.0571(16) 0.0503(14) -0.0088(12) 0.0258(12) 0.0000(12)
F4 0.0328(11) 0.0272(10) 0.0248(9) -0.0035(9) -0.0036(8) -0.0060(8)
F5 0.0442(14) 0.0388(12) 0.0391(12) -0.0002(11) -0.0208(11) 0.0081(11)
F6 0.0504(16) 0.0352(12) 0.0664(17) 0.0195(12) -0.0114(13) 0.0154(13)
P1 0.0148(4) 0.0184(4) 0.0203(4) 0.0002(3) 0.0036(3) 0.0000(3)
Ru1 0.01205(10) 0.01376(10) 0.01087(10) 0.00035(9) 0.00219(9) -0.00055(9)
S1 0.0232(4) 0.0160(3) 0.0196(3) -0.0001(3) 0.0019(3) 0.0045(3)
S2 0.0145(3) 0.0151(3) 0.0212(3) -0.0016(3) 0.0022(3) 0.0019(3)
S3 0.0124(3) 0.0285(4) 0.0248(4) -0.0016(3) 0.0053(3) -0.0011(3)

loop_
_atom_type_symbol
_atom_type_description
_atom_type_scat_dispersion_real
_atom_type_scat_dispersion_imag
_atom_type_scat_source
C C 0.0033 0.0016 'International Tables Vol C Tables 4.2.6.8 and 6.1.1.4'
H H 0.0000 0.0000 'International Tables Vol C Tables 4.2.6.8 and 6.1.1.4'
F F 0.0171 0.0103 'International Tables Vol C Tables 4.2.6.8 and 6.1.1.4'
P P 0.1023 0.0942 'International Tables Vol C Tables 4.2.6.8 and 6.1.1.4'
Ru Ru -1.2594 0.8363 'International Tables Vol C Tables 4.2.6.8 and 6.1.1.4'
S S 0.1246 0.1234 'International Tables Vol C Tables 4.2.6.8 and 6.1.1.4'

loop_
_geom_angle_atom_site_label_1
_geom_angle_atom_site_label_2
_geom_angle_atom_site_label_3
_geom_angle
C2 C1 C5 108.7(3)
C2 C1 Ru1 71.52(17)
C5 C1 Ru1 71.68(18)
C2 C1 H1 125.6
C5 C1 H1 125.6
Ru1 C1 H1 122.8
C1 C2 C3 107.7(3)
C1 C2 Ru1 70.49(17)
C3 C2 Ru1 70.78(17)
C1 C2 H2 126.2
C3 C2 H2 126.2
Ru1 C2 H2 124.2
C4 C3 C2 108.1(3)
C4 C3 Ru1 71.24(17)
C2 C3 Ru1 71.09(16)
C4 C3 H3 126.0
C2 C3 H3 126.0
Ru1 C3 H3 123.3
C3 C4 C5 108.1(3)
C3 C4 Ru1 70.77(18)
C5 C4 Ru1 71.08(17)
C3 C4 H4 125.9
C5 C4 H4 125.9
Ru1 C4 H4 123.8
C1 C5 C4 107.4(3)
C1 C5 Ru1 70.25(18)
C4 C5 Ru1 70.83(18)
C1 C5 H5 126.3
C4 C5 H5 126.3
Ru1 C5 H5 124.2
C11 C6 C7 120.6(3)
C11 C6 Ru1 71.67(16)
C7 C6 Ru1 73.06(16)
C11 C6 H6 119.7
C7 C6 H6 119.7
Ru1 C6 H6 127.7
C8 C7 C6 118.6(3)
C8 C7 S1 125.0(2)
C6 C7 S1 116.4(2)
C8 C7 Ru1 69.95(16)
C6 C7 Ru1 69.61(16)
S1 C7 Ru1 131.31(15)
C7 C8 C9 121.3(3)
C7 C8 Ru1 73.14(16)
C9 C8 Ru1 72.59(16)
C7 C8 H8 119.4
C9 C8 H8 119.4
Ru1 C8 H8 126.9
C10 C9 C8 119.2(3)
C10 C9 S2 124.4(2)
C8 C9 S2 116.4(2)
C10 C9 Ru1 70.77(17)
C8 C9 Ru1 70.04(16)
S2 C9 Ru1 131.70(15)
C9 C10 C11 119.9(3)
C9 C10 Ru1 72.21(17)
C11 C10 Ru1 70.92(16)
C9 C10 H10 120.0
C11 C10 H10 120.0
Ru1 C10 H10 129.2
C6 C11 C10 120.1(3)
C6 C11 S3 117.5(2)
C10 C11 S3 122.3(2)
C6 C11 Ru1 71.03(17)
C10 C11 Ru1 71.70(16)
S3 C11 Ru1 132.04(15)
S1 C12 H12A 109.5
S1 C12 H12B 109.5
H12A C12 H12B 109.5
S1 C12 H12C 109.5
H12A C12 H12C 109.5
H12B C12 H12C 109.5
S2 C13 H13A 109.5
S2 C13 H13B 109.5
H13A C13 H13B 109.5
S2 C13 H13C 109.5
H13A C13 H13C 109.5
H13B C13 H13C 109.5
S3 C14 H14A 109.5
S3 C14 H14B 109.5
H14A C14 H14B 109.5
S3 C14 H14C 109.5
H14A C14 H14C 109.5
H14B C14 H14C 109.5
F6 P1 F1 90.13(16)
F6 P1 F5 178.98(15)
F1 P1 F5 90.32(16)
F6 P1 F3 89.86(16)
F1 P1 F3 180.0(2)
F5 P1 F3 89.69(15)
F6 P1 F2 90.63(15)
F1 P1 F2 89.35(13)
F5 P1 F2 90.29(14)
F3 P1 F2 90.64(14)
F6 P1 F4 89.58(13)
F1 P1 F4 89.84(13)
F5 P1 F4 89.51(12)
F3 P1 F4 90.16(13)
F2 P1 F4 179.17(14)
C1 Ru1 C3 63.68(12)
C1 Ru1 C2 37.98(12)
C3 Ru1 C2 38.13(11)
C1 Ru1 C4 63.63(13)
C3 Ru1 C4 37.99(12)
C2 Ru1 C4 63.63(12)
C1 Ru1 C5 38.07(13)
C3 Ru1 C5 63.73(12)
C2 Ru1 C5 63.69(12)
C4 Ru1 C5 38.09(13)
C1 Ru1 C6 108.93(12)
C3 Ru1 C6 138.64(11)
C2 Ru1 C6 109.74(11)
C4 Ru1 C6 172.39(12)
C5 Ru1 C6 136.68(13)
C1 Ru1 C8 126.97(12)
C3 Ru1 C8 151.78(12)
C2 Ru1 C8 164.23(11)
C4 Ru1 C8 118.07(11)
C5 Ru1 C8 107.20(12)
C6 Ru1 C8 67.16(11)
C1 Ru1 C11 131.05(12)
C3 Ru1 C11 114.42(11)
C2 Ru1 C11 107.80(12)
C4 Ru1 C11 146.25(12)
C5 Ru1 C11 169.11(13)
C6 Ru1 C11 37.30(11)
C8 Ru1 C11 79.38(11)
C1 Ru1 C10 163.86(12)
C3 Ru1 C10 107.95(11)
C2 Ru1 C10 126.95(11)
C4 Ru1 C10 119.25(12)
C5 Ru1 C10 153.05(13)
C6 Ru1 C10 67.38(11)
C8 Ru1 C10 67.22(11)
C11 Ru1 C10 37.38(11)
C1 Ru1 C9 159.09(12)
C3 Ru1 C9 122.93(11)
C2 Ru1 C9 158.32(11)
C4 Ru1 C9 108.19(12)
C5 Ru1 C9 123.51(12)
C6 Ru1 C9 79.33(10)
C8 Ru1 C9 37.37(10)
C11 Ru1 C9 66.98(11)
C10 Ru1 C9 37.02(10)
C1 Ru1 C7 107.64(11)
C3 Ru1 C7 170.19(11)
C2 Ru1 C7 132.15(11)
C4 Ru1 C7 144.14(12)
C5 Ru1 C7 112.79(12)
C6 Ru1 C7 37.33(11)
C8 Ru1 C7 36.91(11)
C11 Ru1 C7 67.09(11)
C10 Ru1 C7 79.25(11)
C9 Ru1 C7 66.83(10)
C7 S1 C12 103.02(15)
C9 S2 C13 102.81(15)
C11 S3 C14 103.35(15)

loop_
_geom_bond_atom_site_label_1
_geom_bond_atom_site_label_2
_geom_bond_distance
C1 C2 1.419(4)
C1 C5 1.424(5)
C1 Ru1 2.174(3)
C1 H1 0.95
C2 C3 1.428(4)
C2 Ru1 2.187(3)
C2 H2 0.95
C3 C4 1.423(5)
C3 Ru1 2.183(3)
C3 H3 0.95
C4 C5 1.430(5)
C4 Ru1 2.190(3)
C4 H4 0.95
C5 Ru1 2.193(3)
C5 H5 0.95
C6 C11 1.415(4)
C6 C7 1.428(4)
C6 Ru1 2.207(3)
C6 H6 0.95
C7 C8 1.414(4)
C7 S1 1.752(3)
C7 Ru1 2.253(3)
C8 C9 1.428(4)
C8 Ru1 2.211(3)
C8 H8 0.95
C9 C10 1.420(4)
C9 S2 1.757(3)
C9 Ru1 2.245(3)
C10 C11 1.423(4)
C10 Ru1 2.226(3)
C10 H10 0.95
C11 S3 1.766(3)
C11 Ru1 2.216(3)
C12 S1 1.804(3)
C12 H12A 0.98
C12 H12B 0.98
C12 H12C 0.98
C13 S2 1.801(3)
C13 H13A 0.98
C13 H13B 0.98
C13 H13C 0.98
C14 S3 1.802(4)
C14 H14A 0.98
C14 H14B 0.98
C14 H14C 0.98
F1 P1 1.589(2)
F2 P1 1.600(2)
F3 P1 1.593(2)
F4 P1 1.602(2)
F5 P1 1.589(2)
F6 P1 1.584(2)
